data_7245847
loop_
_publ_author_name
'Saadati, Arezoo'
'Amiri Rudbari, Hadi'
'Aryaeifar, Mahnaz'
'Blacque, Olivier'
'Correia, Isabel'
'Islam, Mohammad Khairul'
'Woschko, Dennis'
'Haj Hassani Sohi, Takin'
'Janiak, Christoph'
'Enamullah, Mohammed'

_publ_section_title
;
 Experimental and computational studies on pseudotetrahedral nickel(ii)-(S
 or R)-dihalogen-salicylaldiminates with \D- or \L-chirality induction
 at-metal
;
_journal_issue 3
_journal_name_full CrystEngComm
_journal_page_first 365
_journal_page_last 377
_journal_paper_doi 10.1039/D2CE01311H
_journal_volume 25
_journal_year 2023
_chemical_absolute_configuration ad
_chemical_formula_moiety 'C30 H24 Cl4 N2 Ni O2'
_chemical_formula_sum 'C30 H24 Cl4 N2 Ni O2'
_chemical_formula_weight 645.02
_space_group_crystal_system monoclinic
_space_group_IT_number 5
_space_group_name_Hall 'I 2y'
_space_group_name_H-M_alt 'I 1 2 1'
_atom_sites_solution_hydrogens geom
_atom_sites_solution_primary dual
_audit_creation_date 2019-11-13
_audit_creation_method
;
Olex2 1.2
(compiled 2018.05.29 svn.r3508 for OlexSys, GUI svn.r5506)
;
_audit_update_record
;
2020-05-02 deposited with the CCDC.	2022-11-14 downloaded from the CCDC.
;
_cell_angle_alpha 90
_cell_angle_beta 106.713(3)
_cell_angle_gamma 90
_cell_formula_units_Z 2
_cell_length_a 9.9679(2)
_cell_length_b 10.8655(2)
_cell_length_c 12.8831(4)
_cell_measurement_reflns_used 8387
_cell_measurement_temperature 160(1)
_cell_measurement_theta_max 29.1640
_cell_measurement_theta_min 3.0470
_cell_volume 1336.38(6)
_computing_cell_refinement 'CrysAlisPro 1.171.40.53 (Rigaku OD, 2019)'
_computing_data_collection 'CrysAlisPro 1.171.40.53 (Rigaku OD, 2019)'
_computing_data_reduction 'CrysAlisPro 1.171.40.53 (Rigaku OD, 2019)'
_computing_molecular_graphics 'Olex2 (Dolomanov et al., 2009)'
_computing_publication_material 'Olex2 (Dolomanov et al., 2009)'
_computing_structure_refinement 'ShelXL (Sheldrick, 2015)'
_computing_structure_solution 'ShelXT (Sheldrick, 2015)'
_diffrn_ambient_environment N~2~
_diffrn_ambient_temperature 160(1)
_diffrn_detector 'CCD plate'
_diffrn_detector_area_resol_mean 10.3801
_diffrn_detector_type Atlas
_diffrn_measured_fraction_theta_full 0.999
_diffrn_measured_fraction_theta_max 0.999
_diffrn_measurement_details
;
List of Runs (angles in degrees, time in seconds):

  # Type    Start    End  Width  t~exp~   \w     \q     \k     \f   Frames
#--------------------------------------------------------------------------
  1  \w    -63.00  31.50   0.70   10.00    --    9.77 -37.00 150.00  135
  2  \w    -77.00  95.20   0.70   10.00    --    9.77   0.00-150.00  246
  3  \w    -69.00  46.50   0.70   10.00    --    9.77 -19.00 -30.00  165
  4  \w    -20.00  29.00   0.70   10.00    --  -10.39 -99.00  90.00   70
  5  \w    -13.00  82.20   0.70   10.00    --    9.77  37.00 -30.00  136
  6  \w    -20.00  50.00   0.70   10.00    --    9.77 -99.00 -60.00  100
  7  \w    -20.00  50.00   0.70   10.00    --    9.77 -99.00 120.00  100
  8  \w    -20.00  29.00   0.70   10.00    --  -10.39 -99.00 150.00   70
  9  \w    -20.00  29.00   0.70   10.00    --  -10.39 -99.00 -30.00   70
;
_diffrn_measurement_device 'four-circle diffractometer'
_diffrn_measurement_device_type 'SuperNova, Dual, Cu at home/near, Atlas'
_diffrn_measurement_method '\w scans'
_diffrn_orient_matrix_type 'CrysAlisPro convention (1999,Acta A55,543-557)'
_diffrn_orient_matrix_UB_11 -0.0417264000
_diffrn_orient_matrix_UB_12 0.0414996000
_diffrn_orient_matrix_UB_13 0.0198169000
_diffrn_orient_matrix_UB_21 -0.0540123000
_diffrn_orient_matrix_UB_22 -0.0048240000
_diffrn_orient_matrix_UB_23 -0.0496688000
_diffrn_orient_matrix_UB_31 -0.0294644000
_diffrn_orient_matrix_UB_32 -0.0500999000
_diffrn_orient_matrix_UB_33 0.0211472000
_diffrn_radiation_monochromator mirror
_diffrn_radiation_probe x-ray
_diffrn_radiation_type MoK\a
_diffrn_radiation_wavelength 0.71073
_diffrn_reflns_av_R_equivalents 0.0288
_diffrn_reflns_av_unetI/netI 0.0223
_diffrn_reflns_Laue_measured_fraction_full 0.999
_diffrn_reflns_Laue_measured_fraction_max 0.999
_diffrn_reflns_limit_h_max 12
_diffrn_reflns_limit_h_min -12
_diffrn_reflns_limit_k_max 13
_diffrn_reflns_limit_k_min -13
_diffrn_reflns_limit_l_max 16
_diffrn_reflns_limit_l_min -16
_diffrn_reflns_number 13534
_diffrn_reflns_point_group_measured_fraction_full 0.999
_diffrn_reflns_point_group_measured_fraction_max 0.999
_diffrn_reflns_theta_full 25.242
_diffrn_reflns_theta_max 26.369
_diffrn_reflns_theta_min 2.498
_diffrn_source 'micro-focus sealed X-ray tube'
_diffrn_source_type 'SuperNova (Mo) X-ray Source'
_exptl_absorpt_coefficient_mu 1.159
_exptl_absorpt_correction_T_max 0.940
_exptl_absorpt_correction_T_min 0.816
_exptl_absorpt_correction_type analytical
_exptl_absorpt_process_details
;
CrysAlisPro 1.171.40.53 (Rigaku Oxford Diffraction, 2019)
Analytical numeric absorption correction using a multifaceted crystal
model based on expressions derived by R.C. Clark & J.S. Reid.
(Clark, R. C. & Reid, J. S. (1995). Acta Cryst. A51, 887-897)
Empirical absorption correction using spherical harmonics,
 implemented in SCALE3 ABSPACK scaling algorithm.
;
_exptl_crystal_colour yellow
_exptl_crystal_density_diffrn 1.603
_exptl_crystal_description plate
_exptl_crystal_F_000 660
_exptl_crystal_size_max 0.23
_exptl_crystal_size_mid 0.19
_exptl_crystal_size_min 0.05
_refine_diff_density_max 0.521
_refine_diff_density_min -0.340
_refine_diff_density_rms 0.052
_refine_ls_abs_structure_details
;
 Flack x determined using 1186 quotients [(I+)-(I-)]/[(I+)+(I-)]
 (Parsons, Flack and Wagner, Acta Cryst. B69 (2013) 249-259).
;
_refine_ls_abs_structure_Flack -0.024(5)
_refine_ls_extinction_method none
_refine_ls_goodness_of_fit_ref 1.054
_refine_ls_hydrogen_treatment constr
_refine_ls_matrix_type full
_refine_ls_number_parameters 178
_refine_ls_number_reflns 2722
_refine_ls_number_restraints 1
_refine_ls_restrained_S_all 1.054
_refine_ls_R_factor_all 0.0272
_refine_ls_R_factor_gt 0.0256
_refine_ls_shift/su_max 0.000
_refine_ls_shift/su_mean 0.000
_refine_ls_structure_factor_coef Fsqd
_refine_ls_weighting_details 'w=1/[\s^2^(Fo^2^)+(0.0420P)^2^+0.4587P] where P=(Fo^2^+2Fc^2^)/3'
_refine_ls_weighting_scheme calc
_refine_ls_wR_factor_gt 0.0647
_refine_ls_wR_factor_ref 0.0659
_reflns_Friedel_coverage 0.894
_reflns_Friedel_fraction_full 0.999
_reflns_Friedel_fraction_max 0.999
_reflns_number_gt 2628
_reflns_number_total 2722
_reflns_threshold_expression 'I > 2\s(I)'
_cod_data_source_file d2ce01311h2.cif
_cod_data_source_block hadi1311
_cod_depositor_comments 'Adding full bibliography for 7245842--7245847.cif.'
_cod_original_cell_volume 1336.37(6)
_cod_database_code 7245847
_shelx_shelxl_version_number 2018/3
_shelx_space_group_comment
;
The symmetry employed for this shelxl refinement is uniquely defined
by the following loop, which should always be used as a source of
symmetry information in preference to the above space-group names.
They are only intended as comments.
;
_shelx_estimated_absorpt_t_max 0.944
_shelx_estimated_absorpt_t_min 0.776
_olex2_refinement_description
;
1. Fixed Uiso
 At 1.2 times of:
  All C(H) groups
 At 1.5 times of:
  All C(H,H,H) groups
2.a Ternary CH refined with riding coordinates:
 C8(H8)
2.b Aromatic/amide H refined with riding coordinates:
 C3(H3), C5(H5), C7(H7), C10(H10), C11(H11), C12(H12), C13(H13), C14(H14)
2.c Idealised Me refined as rotating group:
 C15(H15A,H15B,H15C)
;

loop_
_space_group_symop_operation_xyz
'x, y, z'
'-x, y, -z'
'x+1/2, y+1/2, z+1/2'
'-x+1/2, y+1/2, -z+1/2'

loop_
_atom_site_label
_atom_site_type_symbol
_atom_site_fract_x
_atom_site_fract_y
_atom_site_fract_z
_atom_site_U_iso_or_equiv
_atom_site_adp_type
_atom_site_occupancy
_atom_site_site_symmetry_order
_atom_site_calc_flag
_atom_site_refinement_flags_posn
_atom_site_refinement_flags_adp
_atom_site_refinement_flags_occupancy
_atom_site_disorder_assembly
_atom_site_disorder_group
C1 C 0.3991(3) 0.3732(4) 0.2675(2) 0.0213(6) Uani 1 1 d . . . . .
C2 C 0.4154(3) 0.3408(3) 0.1654(3) 0.0221(7) Uani 1 1 d . . . . .
C3 C 0.3450(3) 0.3972(3) 0.0699(3) 0.0255(7) Uani 1 1 d . . . . .
H3 H 0.359526 0.372088 0.003365 0.031 Uiso 1 1 calc R . . . .
C4 C 0.2522(4) 0.4917(3) 0.0725(3) 0.0261(7) Uani 1 1 d . . . . .
C5 C 0.2286(3) 0.5267(3) 0.1682(3) 0.0245(7) Uani 1 1 d . . . . .
H5 H 0.163874 0.590670 0.168664 0.029 Uiso 1 1 calc R . . . .
C6 C 0.3006(3) 0.4677(3) 0.2655(3) 0.0217(6) Uani 1 1 d . . . . .
C7 C 0.2630(3) 0.5049(3) 0.3612(3) 0.0217(6) Uani 1 1 d . . . . .
H7 H 0.186020 0.559888 0.350163 0.026 Uiso 1 1 calc R . . . .
C8 C 0.2493(3) 0.5114(3) 0.5408(3) 0.0239(7) Uani 1 1 d . . . . .
H8 H 0.166494 0.561913 0.501229 0.029 Uiso 1 1 calc R . . . .
C9 C 0.3441(3) 0.5929(3) 0.6272(3) 0.0231(7) Uani 1 1 d . . . . .
C10 C 0.4076(4) 0.6931(3) 0.5939(3) 0.0305(8) Uani 1 1 d . . . . .
H10 H 0.391213 0.708204 0.518625 0.037 Uiso 1 1 calc R . . . .
C11 C 0.4942(4) 0.7710(3) 0.6681(3) 0.0358(9) Uani 1 1 d . . . . .
H11 H 0.537959 0.838503 0.644054 0.043 Uiso 1 1 calc R . . . .
C12 C 0.5171(4) 0.7502(4) 0.7781(3) 0.0361(9) Uani 1 1 d . . . . .
H12 H 0.577725 0.802714 0.829826 0.043 Uiso 1 1 calc R . . . .
C13 C 0.4515(4) 0.6533(3) 0.8119(3) 0.0316(8) Uani 1 1 d . . . . .
H13 H 0.464845 0.640735 0.887189 0.038 Uiso 1 1 calc R . . . .
C14 C 0.3659(4) 0.5736(3) 0.7374(3) 0.0266(7) Uani 1 1 d . . . . .
H14 H 0.322433 0.506116 0.761707 0.032 Uiso 1 1 calc R . . . .
C15 C 0.1940(4) 0.3975(3) 0.5845(3) 0.0305(8) Uani 1 1 d . . . . .
H15A H 0.132466 0.351175 0.524159 0.046 Uiso 1 1 calc GR . . . .
H15B H 0.141205 0.422888 0.634412 0.046 Uiso 1 1 calc GR . . . .
H15C H 0.272851 0.345448 0.623108 0.046 Uiso 1 1 calc GR . . . .
Cl1 Cl 0.54050(9) 0.22820(8) 0.16427(7) 0.0288(2) Uani 1 1 d . . . . .
Cl2 Cl 0.16894(10) 0.57052(9) -0.04675(7) 0.0364(2) Uani 1 1 d . . . . .
N1 N 0.3226(3) 0.4718(2) 0.4601(2) 0.0208(6) Uani 1 1 d . . . . .
Ni1 Ni 0.500000 0.37422(4) 0.500000 0.02074(15) Uani 1 2 d S T P . .
O1 O 0.4710(2) 0.3175(2) 0.35489(18) 0.0233(5) Uani 1 1 d . . . . .

loop_
_atom_site_aniso_label
_atom_site_aniso_U_11
_atom_site_aniso_U_22
_atom_site_aniso_U_33
_atom_site_aniso_U_23
_atom_site_aniso_U_13
_atom_site_aniso_U_12
C1 0.0194(13) 0.0249(13) 0.0174(14) 0.0002(14) 0.0020(11) -0.0051(15)
C2 0.0203(15) 0.0240(16) 0.0214(16) -0.0008(12) 0.0052(13) 0.0010(12)
C3 0.0233(15) 0.037(2) 0.0153(15) -0.0007(13) 0.0041(13) -0.0037(14)
C4 0.0259(17) 0.0324(17) 0.0159(16) 0.0053(13) -0.0004(13) -0.0036(13)
C5 0.0220(16) 0.0280(15) 0.0212(17) 0.0023(13) 0.0026(13) -0.0002(13)
C6 0.0202(15) 0.0247(15) 0.0187(16) -0.0002(12) 0.0035(13) -0.0030(13)
C7 0.0175(15) 0.0259(16) 0.0205(16) -0.0002(12) 0.0038(12) 0.0001(12)
C8 0.0197(15) 0.0337(17) 0.0176(16) -0.0012(13) 0.0044(13) 0.0024(14)
C9 0.0195(15) 0.0275(15) 0.0218(16) -0.0027(12) 0.0053(13) 0.0036(12)
C10 0.038(2) 0.0289(17) 0.0257(18) 0.0028(14) 0.0107(16) 0.0025(15)
C11 0.038(2) 0.0328(19) 0.038(2) -0.0046(16) 0.0141(18) -0.0077(16)
C12 0.036(2) 0.0352(19) 0.035(2) -0.0158(16) 0.0065(17) -0.0040(16)
C13 0.0314(19) 0.041(2) 0.0202(17) -0.0048(15) 0.0048(15) 0.0080(16)
C14 0.0274(17) 0.0289(16) 0.0242(17) -0.0014(14) 0.0086(14) 0.0049(14)
C15 0.0270(17) 0.039(2) 0.0267(18) -0.0049(14) 0.0101(15) -0.0070(15)
Cl1 0.0292(4) 0.0341(4) 0.0234(4) -0.0033(3) 0.0079(3) 0.0045(3)
Cl2 0.0351(5) 0.0501(5) 0.0200(4) 0.0128(4) 0.0017(4) 0.0045(4)
N1 0.0187(13) 0.0244(13) 0.0188(14) -0.0005(10) 0.0047(11) -0.0004(10)
Ni1 0.0182(3) 0.0271(3) 0.0142(3) 0.000 0.0004(2) 0.000
O1 0.0241(11) 0.0285(11) 0.0148(11) 0.0004(9) 0.0016(9) 0.0032(9)

loop_
_atom_type_symbol
_atom_type_description
_atom_type_scat_dispersion_real
_atom_type_scat_dispersion_imag
_atom_type_scat_source
C C 0.0033 0.0016 'International Tables Vol C Tables 4.2.6.8 and 6.1.1.4'
H H 0.0000 0.0000 'International Tables Vol C Tables 4.2.6.8 and 6.1.1.4'
Cl Cl 0.1484 0.1585 'International Tables Vol C Tables 4.2.6.8 and 6.1.1.4'
N N 0.0061 0.0033 'International Tables Vol C Tables 4.2.6.8 and 6.1.1.4'
Ni Ni 0.3393 1.1124 'International Tables Vol C Tables 4.2.6.8 and 6.1.1.4'
O O 0.0106 0.0060 'International Tables Vol C Tables 4.2.6.8 and 6.1.1.4'

loop_
_exptl_crystal_face_index_h
_exptl_crystal_face_index_k
_exptl_crystal_face_index_l
_exptl_crystal_face_perp_dist
-1 0 1 0.0279
1 0 -1 0.0259
-1 5 -5 0.0729
0 -1 1 0.0913
2 5 4 0.1209
-1 -1 0 0.0691
5 1 -2 0.0547
-2 -2 5 0.0727
0 -5 1 0.1045
1 -5 -5 0.0844

loop_
_geom_angle_atom_site_label_1
_geom_angle_atom_site_label_2
_geom_angle_atom_site_label_3
_geom_angle
_geom_angle_site_symmetry_1
_geom_angle_site_symmetry_3
_geom_angle_publ_flag
C2 C1 C6 115.4(3) . . ?
O1 C1 C2 120.5(3) . . ?
O1 C1 C6 124.1(3) . . ?
C1 C2 Cl1 117.0(2) . . ?
C3 C2 C1 123.8(3) . . ?
C3 C2 Cl1 119.1(2) . . ?
C2 C3 H3 120.6 . . ?
C2 C3 C4 118.8(3) . . ?
C4 C3 H3 120.6 . . ?
C3 C4 Cl2 119.5(2) . . ?
C5 C4 C3 120.9(3) . . ?
C5 C4 Cl2 119.6(3) . . ?
C4 C5 H5 120.0 . . ?
C4 C5 C6 119.9(3) . . ?
C6 C5 H5 120.0 . . ?
C1 C6 C7 122.5(3) . . ?
C5 C6 C1 121.2(3) . . ?
C5 C6 C7 116.2(3) . . ?
C6 C7 H7 116.4 . . ?
N1 C7 C6 127.2(3) . . ?
N1 C7 H7 116.4 . . ?
C9 C8 H8 107.5 . . ?
C9 C8 C15 114.6(3) . . ?
C15 C8 H8 107.5 . . ?
N1 C8 H8 107.5 . . ?
N1 C8 C9 110.5(3) . . ?
N1 C8 C15 108.9(3) . . ?
C10 C9 C8 118.3(3) . . ?
C10 C9 C14 118.9(3) . . ?
C14 C9 C8 122.8(3) . . ?
C9 C10 H10 119.4 . . ?
C11 C10 C9 121.2(3) . . ?
C11 C10 H10 119.4 . . ?
C10 C11 H11 120.2 . . ?
C10 C11 C12 119.7(4) . . ?
C12 C11 H11 120.2 . . ?
C11 C12 H12 120.2 . . ?
C13 C12 C11 119.6(3) . . ?
C13 C12 H12 120.2 . . ?
C12 C13 H13 119.6 . . ?
C12 C13 C14 120.8(3) . . ?
C14 C13 H13 119.6 . . ?
C9 C14 H14 120.1 . . ?
C13 C14 C9 119.8(3) . . ?
C13 C14 H14 120.1 . . ?
C8 C15 H15A 109.5 . . ?
C8 C15 H15B 109.5 . . ?
C8 C15 H15C 109.5 . . ?
H15A C15 H15B 109.5 . . ?
H15A C15 H15C 109.5 . . ?
H15B C15 H15C 109.5 . . ?
C7 N1 C8 115.3(3) . . ?
C7 N1 Ni1 121.5(2) . . ?
C8 N1 Ni1 123.2(2) . . ?
N1 Ni1 N1 115.92(15) 2_656 . ?
O1 Ni1 N1 107.24(10) . 2_656 ?
O1 Ni1 N1 92.62(10) . . ?
O1 Ni1 N1 107.24(10) 2_656 . ?
O1 Ni1 N1 92.62(10) 2_656 2_656 ?
O1 Ni1 O1 142.37(14) . 2_656 ?
C1 O1 Ni1 126.1(2) . . ?

loop_
_geom_bond_atom_site_label_1
_geom_bond_atom_site_label_2
_geom_bond_distance
_geom_bond_site_symmetry_2
_geom_bond_publ_flag
C1 C2 1.415(4) . ?
C1 C6 1.416(5) . ?
C1 O1 1.298(4) . ?
C2 C3 1.373(5) . ?
C2 Cl1 1.750(3) . ?
C3 H3 0.9500 . ?
C3 C4 1.389(5) . ?
C4 C5 1.373(5) . ?
C4 Cl2 1.746(3) . ?
C5 H5 0.9500 . ?
C5 C6 1.408(5) . ?
C6 C7 1.445(4) . ?
C7 H7 0.9500 . ?
C7 N1 1.293(4) . ?
C8 H8 1.0000 . ?
C8 C9 1.521(5) . ?
C8 C15 1.526(5) . ?
C8 N1 1.495(4) . ?
C9 C10 1.388(5) . ?
C9 C14 1.389(5) . ?
C10 H10 0.9500 . ?
C10 C11 1.379(5) . ?
C11 H11 0.9500 . ?
C11 C12 1.388(6) . ?
C12 H12 0.9500 . ?
C12 C13 1.374(6) . ?
C13 H13 0.9500 . ?
C13 C14 1.389(5) . ?
C14 H14 0.9500 . ?
C15 H15A 0.9800 . ?
C15 H15B 0.9800 . ?
C15 H15C 0.9800 . ?
N1 Ni1 1.998(3) . ?
Ni1 O1 1.910(2) . ?
Ni1 O1 1.910(2) 2_656 ?

loop_
_geom_torsion_atom_site_label_1
_geom_torsion_atom_site_label_2
_geom_torsion_atom_site_label_3
_geom_torsion_atom_site_label_4
_geom_torsion
_geom_torsion_site_symmetry_1
_geom_torsion_site_symmetry_2
_geom_torsion_site_symmetry_3
_geom_torsion_site_symmetry_4
_geom_torsion_publ_flag
C1 C2 C3 C4 0.0(5) . . . . ?
C1 C6 C7 N1 9.3(5) . . . . ?
C2 C1 C6 C5 -2.1(4) . . . . ?
C2 C1 C6 C7 174.9(3) . . . . ?
C2 C1 O1 Ni1 162.9(2) . . . . ?
C2 C3 C4 C5 -1.4(5) . . . . ?
C2 C3 C4 Cl2 176.4(3) . . . . ?
C3 C4 C5 C6 0.9(5) . . . . ?
C4 C5 C6 C1 0.9(5) . . . . ?
C4 C5 C6 C7 -176.3(3) . . . . ?
C5 C6 C7 N1 -173.6(3) . . . . ?
C6 C1 C2 C3 1.7(5) . . . . ?
C6 C1 C2 Cl1 177.9(2) . . . . ?
C6 C1 O1 Ni1 -17.5(4) . . . . ?
C6 C7 N1 C8 -172.0(3) . . . . ?
C6 C7 N1 Ni1 7.9(4) . . . . ?
C8 C9 C10 C11 179.7(3) . . . . ?
C8 C9 C14 C13 -178.6(3) . . . . ?
C9 C8 N1 C7 -119.9(3) . . . . ?
C9 C8 N1 Ni1 60.2(3) . . . . ?
C9 C10 C11 C12 -0.9(6) . . . . ?
C10 C9 C14 C13 -0.7(5) . . . . ?
C10 C11 C12 C13 -1.0(6) . . . . ?
C11 C12 C13 C14 2.0(5) . . . . ?
C12 C13 C14 C9 -1.1(5) . . . . ?
C14 C9 C10 C11 1.7(5) . . . . ?
C15 C8 C9 C10 175.0(3) . . . . ?
C15 C8 C9 C14 -7.1(4) . . . . ?
C15 C8 N1 C7 113.4(3) . . . . ?
C15 C8 N1 Ni1 -66.5(3) . . . . ?
Cl1 C2 C3 C4 -176.1(2) . . . . ?
Cl2 C4 C5 C6 -176.9(2) . . . . ?
N1 C8 C9 C10 51.5(4) . . . . ?
N1 C8 C9 C14 -130.6(3) . . . . ?
O1 C1 C2 C3 -178.7(3) . . . . ?
O1 C1 C2 Cl1 -2.5(4) . . . . ?
O1 C1 C6 C5 178.3(3) . . . . ?
O1 C1 C6 C7 -4.7(5) . . . . ?
